data_4001245
loop_
_publ_author_name
'Cheng, Xiao-Ning'
'Xue, Wei'
'Zhang, Wei-Xiong'
'Chen, Xiao-Ming'

_publ_section_title
;
 Weak Ferromagnetism and Dynamic Magnetic Behavior of Two 2D Compounds
 with Hydroxy/Carboxylate-Bridged Co(II) Chains
;
_journal_issue 16
_journal_name_full 'Chemistry of Materials'
_journal_page_first 5345
_journal_paper_doi 10.1021/cm8012599
_journal_volume 20
_journal_year 2008
_chemical_formula_sum 'C8 H5 Co Cs O5'
_chemical_formula_weight 372.96
_chemical_name_systematic
; 
 ? 
;
_space_group_IT_number 15
_symmetry_cell_setting monoclinic
_symmetry_space_group_name_Hall '-C 2yc'
_symmetry_space_group_name_H-M 'C 1 2/c 1'
_atom_sites_solution_hydrogens geom
_atom_sites_solution_primary direct
_atom_sites_solution_secondary difmap
_audit_creation_method SHELXL-97
_cell_angle_alpha 90.00
_cell_angle_beta 92.946(4)
_cell_angle_gamma 90.00
_cell_formula_units_Z 8
_cell_length_a 20.680(5)
_cell_length_b 6.6343(16)
_cell_length_c 13.909(4)
_cell_measurement_temperature 293(2)
_cell_volume 1905.8(9)
_computing_cell_refinement SAINT
_computing_data_collection SMART
_computing_data_reduction SAINT
_computing_structure_refinement 'SHELXL-97 (Sheldrick, 1997)'
_computing_structure_solution 'SHELXS-97 (Sheldrick, 1990)'
_diffrn_ambient_temperature 293(2)
_diffrn_measured_fraction_theta_full 0.926
_diffrn_measured_fraction_theta_max 0.926
_diffrn_measurement_device_type CCD
_diffrn_measurement_method '/w scan'
_diffrn_radiation_monochromator graphite
_diffrn_radiation_source 'fine-focus sealed tube'
_diffrn_radiation_type MoK\a
_diffrn_radiation_wavelength 0.71073
_diffrn_reflns_av_R_equivalents 0.0266
_diffrn_reflns_av_sigmaI/netI 0.0378
_diffrn_reflns_limit_h_max 25
_diffrn_reflns_limit_h_min -25
_diffrn_reflns_limit_k_max 5
_diffrn_reflns_limit_k_min -8
_diffrn_reflns_limit_l_max 17
_diffrn_reflns_limit_l_min -13
_diffrn_reflns_number 4658
_diffrn_reflns_theta_full 26.00
_diffrn_reflns_theta_max 26.00
_diffrn_reflns_theta_min 1.97
_exptl_absorpt_coefficient_mu 5.561
_exptl_absorpt_correction_T_max 0.8082
_exptl_absorpt_correction_T_min 0.3151
_exptl_absorpt_correction_type multi-scan
_exptl_absorpt_process_details SADABS
_exptl_crystal_colour green
_exptl_crystal_density_diffrn 2.600
_exptl_crystal_density_method 'not measured'
_exptl_crystal_description sheet
_exptl_crystal_F_000 1400
_exptl_crystal_size_max 0.27
_exptl_crystal_size_mid 0.21
_exptl_crystal_size_min 0.04
_refine_diff_density_max 2.593
_refine_diff_density_min -1.331
_refine_diff_density_rms 0.243
_refine_ls_extinction_method none
_refine_ls_goodness_of_fit_ref 1.135
_refine_ls_hydrogen_treatment constr
_refine_ls_matrix_type full
_refine_ls_number_parameters 94
_refine_ls_number_reflns 1732
_refine_ls_number_restraints 0
_refine_ls_restrained_S_all 1.135
_refine_ls_R_factor_all 0.0635
_refine_ls_R_factor_gt 0.0576
_refine_ls_shift/su_max 0.000
_refine_ls_shift/su_mean 0.000
_refine_ls_structure_factor_coef Fsqd
_refine_ls_weighting_details 'calc w=1/[\s^2^(Fo^2^)+(0.0565P)^2^+57.6182P] where P=(Fo^2^+2Fc^2^)/3'
_refine_ls_weighting_scheme calc
_refine_ls_wR_factor_gt 0.1363
_refine_ls_wR_factor_ref 0.1394
_reflns_number_gt 1555
_reflns_number_total 1732
_reflns_threshold_expression >2sigma(I)
_cod_data_source_file cm8012599-file001.cif
_cod_data_source_block 1_Cs
_cod_depositor_comments
;
The following automatic conversions were performed:

'_symmetry_cell_setting' value 'Monoclinic' changed to 'monoclinic'
according to /home/saulius/struct/CIF-dictionaries/cif_core.dic
dictionary named 'cif_core.dic' version 2.4.1 from 2010-06-29.

Automatic conversion script
Id: cif_fix_values 1715 2011-07-08 13:25:40Z adriana 
;
_cod_original_cell_volume 1905.7(8)
_cod_original_sg_symbol_H-M C2/c
_cod_database_code 4001245

loop_
_symmetry_equiv_pos_as_xyz
'x, y, z'
'-x, y, -z+1/2'
'x+1/2, y+1/2, z'
'-x+1/2, y+1/2, -z+1/2'
'-x, -y, -z'
'x, -y, z-1/2'
'-x+1/2, -y+1/2, -z'
'x+1/2, -y+1/2, z-1/2'

loop_
_atom_site_label
_atom_site_type_symbol
_atom_site_fract_x
_atom_site_fract_y
_atom_site_fract_z
_atom_site_U_iso_or_equiv
_atom_site_adp_type
_atom_site_occupancy
_atom_site_symmetry_multiplicity
_atom_site_calc_flag
_atom_site_refinement_flags
_atom_site_disorder_group
Cs1 Cs -0.07582(3) -0.51211(8) 0.61853(4) 0.0239(2) Uani 1 1 d . .
Co1 Co 0.0000 0.0544(2) 0.2500 0.0150(4) Uani 1 2 d S .
Co2 Co 0.0000 0.0000 0.5000 0.0162(4) Uani 1 2 d S .
O1 O 0.0452(3) 0.0576(9) 0.3808(4) 0.0170(13) Uani 1 1 d . .
H1A H 0.0892 0.0874 0.3858 0.020 Uiso 1 1 calc R .
O3 O -0.0477(3) -0.2729(9) 0.4327(5) 0.0226(14) Uiso 1 1 d . .
O2 O -0.0741(3) -0.1601(10) 0.2838(5) 0.0259(15) Uiso 1 1 d . .
O4 O -0.0832(3) -0.8237(9) 0.4526(5) 0.0216(13) Uiso 1 1 d . .
C8 C -0.0931(4) -0.7108(12) 0.3804(6) 0.0152(17) Uiso 1 1 d . .
O5 O -0.0603(3) -0.7017(10) 0.3068(5) 0.0237(14) Uiso 1 1 d . .
C7 C -0.1520(4) -0.5768(13) 0.3810(7) 0.0183(18) Uiso 1 1 d . .
C1 C -0.0844(4) -0.2593(13) 0.3573(7) 0.0178(18) Uiso 1 1 d . .
C2 C -0.1474(4) -0.3713(14) 0.3602(7) 0.0205(18) Uiso 1 1 d . .
C4A C -0.2628(12) -0.333(4) 0.383(2) 0.040(6) Uiso 0.50 1 d P 1
H4AA H -0.3009 -0.2497 0.3799 0.048 Uiso 0.50 1 d PR 1
C5A C -0.2669(10) -0.537(3) 0.4087(19) 0.027(5) Uiso 0.50 1 d P 1
H5AA H -0.3056 -0.5914 0.4341 0.033 Uiso 0.50 1 d PR 1
C3A C -0.2025(13) -0.251(4) 0.364(2) 0.032(7) Uiso 0.50 1 d P 1
H3AA H -0.1990 -0.1093 0.3509 0.039 Uiso 0.50 1 d PR 1
C6A C -0.2108(12) -0.656(4) 0.407(2) 0.022(7) Uiso 0.50 1 d P 1
H6AA H -0.2130 -0.7910 0.4246 0.026 Uiso 0.50 1 calc PR 1
C4B C -0.2662(11) -0.355(4) 0.342(2) 0.033(5) Uiso 0.50 1 d P 2
H4BA H -0.3056 -0.2801 0.3311 0.039 Uiso 0.50 1 d PR 2
C5B C -0.2674(10) -0.553(3) 0.3671(19) 0.027(5) Uiso 0.50 1 d P 2
H5BA H -0.3082 -0.6227 0.3643 0.033 Uiso 0.50 1 d PR 2
C3B C -0.2061(11) -0.264(4) 0.335(2) 0.024(6) Uiso 0.50 1 d P 2
H3BA H -0.2037 -0.1274 0.3133 0.029 Uiso 0.50 1 d PR 2
C6B C -0.2128(12) -0.665(4) 0.382(2) 0.027(7) Uiso 0.50 1 d P 2
H6BA H -0.2161 -0.8027 0.3920 0.033 Uiso 0.50 1 calc PR 2

loop_
_atom_site_aniso_label
_atom_site_aniso_U_11
_atom_site_aniso_U_22
_atom_site_aniso_U_33
_atom_site_aniso_U_23
_atom_site_aniso_U_13
_atom_site_aniso_U_12
Cs1 0.0337(4) 0.0204(3) 0.0177(4) -0.0029(2) 0.0017(2) -0.0014(2)
Co1 0.0203(8) 0.0147(8) 0.0098(8) 0.000 -0.0001(6) 0.000
Co2 0.0203(8) 0.0174(8) 0.0112(9) 0.0010(6) 0.0024(6) -0.0001(6)
O1 0.017(3) 0.019(3) 0.014(3) -0.002(3) -0.001(2) -0.003(2)

loop_
_atom_type_symbol
_atom_type_description
_atom_type_scat_dispersion_real
_atom_type_scat_dispersion_imag
_atom_type_scat_source
C C 0.0033 0.0016 'International Tables Vol C Tables 4.2.6.8 and 6.1.1.4'
H H 0.0000 0.0000 'International Tables Vol C Tables 4.2.6.8 and 6.1.1.4'
O O 0.0106 0.0060 'International Tables Vol C Tables 4.2.6.8 and 6.1.1.4'
Co Co 0.3494 0.9721 'International Tables Vol C Tables 4.2.6.8 and 6.1.1.4'
Cs Cs -0.3680 2.1192 'International Tables Vol C Tables 4.2.6.8 and 6.1.1.4'

loop_
_geom_angle_atom_site_label_1
_geom_angle_atom_site_label_2
_geom_angle_atom_site_label_3
_geom_angle
_geom_angle_site_symmetry_1
_geom_angle_site_symmetry_3
O5 Cs1 O3 112.03(17) 6_546 5_546
O5 Cs1 O1 61.22(17) 6_546 5_556
O3 Cs1 O1 106.53(16) 5_546 5_556
O5 Cs1 O4 166.27(17) 6_546 .
O3 Cs1 O4 61.45(16) 5_546 .
O1 Cs1 O4 131.16(17) 5_556 .
O5 Cs1 O3 118.06(18) 6_546 .
O3 Cs1 O3 81.35(18) 5_546 .
O1 Cs1 O3 57.08(16) 5_556 .
O4 Cs1 O3 74.08(17) . .
O5 Cs1 O2 72.07(17) 6_546 6_546
O3 Cs1 O2 82.52(17) 5_546 6_546
O1 Cs1 O2 132.52(17) 5_556 6_546
O4 Cs1 O2 94.64(18) . 6_546
O3 Cs1 O2 163.38(17) . 6_546
O5 Cs1 O5 57.5(2) 6_546 5_546
O3 Cs1 O5 63.82(17) 5_546 5_546
O1 Cs1 O5 53.24(15) 5_556 5_546
O4 Cs1 O5 122.32(16) . 5_546
O3 Cs1 O5 81.28(16) . 5_546
O2 Cs1 O5 95.16(16) 6_546 5_546
O5 Cs1 C8 173.23(19) 6_546 .
O3 Cs1 C8 69.79(17) 5_546 .
O1 Cs1 C8 112.05(18) 5_556 .
O4 Cs1 C8 20.31(18) . .
O3 Cs1 C8 55.34(18) . .
O2 Cs1 C8 114.70(18) 6_546 .
O5 Cs1 C8 119.92(18) 5_546 .
O5 Cs1 C7 151.91(18) 6_546 .
O3 Cs1 C7 93.56(19) 5_546 .
O1 Cs1 C7 101.48(18) 5_556 .
O4 Cs1 C7 40.23(18) . .
O3 Cs1 C7 52.59(18) . .
O2 Cs1 C7 124.83(19) 6_546 .
O5 Cs1 C7 132.02(19) 5_546 .
C8 Cs1 C7 24.24(18) . .
O5 Cs1 C1 93.47(18) 6_546 5_546
O3 Cs1 C1 19.3(2) 5_546 5_546
O1 Cs1 C1 102.78(17) 5_556 5_546
O4 Cs1 C1 78.50(18) . 5_546
O3 Cs1 C1 94.65(19) . 5_546
O2 Cs1 C1 70.77(19) 6_546 5_546
O5 Cs1 C1 52.27(18) 5_546 5_546
C8 Cs1 C1 88.82(19) . 5_546
C7 Cs1 C1 112.8(2) . 5_546
O5 Cs1 C1 53.76(19) 6_546 6_546
O3 Cs1 C1 95.66(18) 5_546 6_546
O1 Cs1 C1 114.96(18) 5_556 6_546
O4 Cs1 C1 113.34(18) . 6_546
O3 Cs1 C1 169.57(17) . 6_546
O2 Cs1 C1 19.24(18) 6_546 6_546
O5 Cs1 C1 88.43(17) 5_546 6_546
C8 Cs1 C1 133.0(2) . 6_546
C7 Cs1 C1 137.8(2) . 6_546
C1 Cs1 C1 80.2(2) 5_546 6_546
O5 Cs1 O1 117.12(16) 6_546 5_546
O3 Cs1 O1 52.55(15) 5_546 5_546
O1 Cs1 O1 158.21(19) 5_556 5_546
O4 Cs1 O1 49.16(15) . 5_546
O3 Cs1 O1 117.69(16) . 5_546
O2 Cs1 O1 47.59(16) 6_546 5_546
O5 Cs1 O1 106.30(14) 5_546 5_546
C8 Cs1 O1 69.35(16) . 5_546
C7 Cs1 O1 87.28(17) . 5_546
C1 Cs1 O1 55.52(16) 5_546 5_546
C1 Cs1 O1 66.81(17) 6_546 5_546
O1 Co1 O1 178.8(4) 2 .
O1 Co1 O2 84.4(2) 2 .
O1 Co1 O2 96.4(2) . .
O1 Co1 O2 96.4(2) 2 2
O1 Co1 O2 84.4(2) . 2
O2 Co1 O2 97.6(4) . 2
O1 Co1 O5 94.1(2) 2 1_565
O1 Co1 O5 85.0(2) . 1_565
O2 Co1 O5 89.1(2) . 1_565
O2 Co1 O5 168.0(2) 2 1_565
O1 Co1 O5 85.0(2) 2 2_565
O1 Co1 O5 94.1(2) . 2_565
O2 Co1 O5 168.0(2) . 2_565
O2 Co1 O5 89.1(2) 2 2_565
O5 Co1 O5 86.0(3) 1_565 2_565
O1 Co1 Cs1 125.77(18) 2 5_556
O1 Co1 Cs1 53.01(17) . 5_556
O2 Co1 Cs1 133.96(19) . 5_556
O2 Co1 Cs1 110.35(17) 2 5_556
O5 Co1 Cs1 58.36(16) 1_565 5_556
O5 Co1 Cs1 50.76(18) 2_565 5_556
O1 Co1 Cs1 53.01(17) 2 6
O1 Co1 Cs1 125.77(18) . 6
O2 Co1 Cs1 110.35(17) . 6
O2 Co1 Cs1 133.96(18) 2 6
O5 Co1 Cs1 50.76(18) 1_565 6
O5 Co1 Cs1 58.36(16) 2_565 6
Cs1 Co1 Cs1 75.39(4) 5_556 6
O1 Co1 Cs1 58.61(17) 2 6_545
O1 Co1 Cs1 122.62(18) . 6_545
O2 Co1 Cs1 45.08(19) . 6_545
O2 Co1 Cs1 66.63(17) 2 6_545
O5 Co1 Cs1 124.35(16) 1_565 6_545
O5 Co1 Cs1 131.35(18) 2_565 6_545
Cs1 Co1 Cs1 175.42(3) 5_556 6_545
Cs1 Co1 Cs1 109.19(2) 6 6_545
O1 Co1 Cs1 122.62(18) 2 5_546
O1 Co1 Cs1 58.61(17) . 5_546
O2 Co1 Cs1 66.63(17) . 5_546
O2 Co1 Cs1 45.08(19) 2 5_546
O5 Co1 Cs1 131.35(18) 1_565 5_546
O5 Co1 Cs1 124.35(16) 2_565 5_546
Cs1 Co1 Cs1 109.19(2) 5_556 5_546
Cs1 Co1 Cs1 175.42(3) 6 5_546
Cs1 Co1 Cs1 66.24(3) 6_545 5_546
O1 Co2 O1 180.000(1) 5_556 .
O1 Co2 O4 87.5(2) 5_556 1_565
O1 Co2 O4 92.5(2) . 1_565
O1 Co2 O4 92.5(2) 5_556 5_546
O1 Co2 O4 87.5(2) . 5_546
O4 Co2 O4 180.000(1) 1_565 5_546
O1 Co2 O3 88.7(2) 5_556 .
O1 Co2 O3 91.3(2) . .
O4 Co2 O3 89.1(2) 1_565 .
O4 Co2 O3 90.9(2) 5_546 .
O1 Co2 O3 91.3(2) 5_556 5_556
O1 Co2 O3 88.7(2) . 5_556
O4 Co2 O3 90.9(2) 1_565 5_556
O4 Co2 O3 89.1(2) 5_546 5_556
O3 Co2 O3 180.00(19) . 5_556
O1 Co2 Cs1 66.34(17) 5_556 1_565
O1 Co2 Cs1 113.66(17) . 1_565
O4 Co2 Cs1 50.33(17) 1_565 1_565
O4 Co2 Cs1 129.67(17) 5_546 1_565
O3 Co2 Cs1 130.81(16) . 1_565
O3 Co2 Cs1 49.19(16) 5_556 1_565
O1 Co2 Cs1 113.66(17) 5_556 5_546
O1 Co2 Cs1 66.34(17) . 5_546
O4 Co2 Cs1 129.67(17) 1_565 5_546
O4 Co2 Cs1 50.33(17) 5_546 5_546
O3 Co2 Cs1 49.19(16) . 5_546
O3 Co2 Cs1 130.81(16) 5_556 5_546
Cs1 Co2 Cs1 180.000(15) 1_565 5_546
O1 Co2 Cs1 45.64(17) 5_556 .
O1 Co2 Cs1 134.36(17) . .
O4 Co2 Cs1 104.80(17) 1_565 .
O4 Co2 Cs1 75.20(17) 5_546 .
O3 Co2 Cs1 48.19(17) . .
O3 Co2 Cs1 131.81(17) 5_556 .
Cs1 Co2 Cs1 109.75(2) 1_565 .
Cs1 Co2 Cs1 70.25(2) 5_546 .
O1 Co2 Cs1 134.36(17) 5_556 5_556
O1 Co2 Cs1 45.64(17) . 5_556
O4 Co2 Cs1 75.20(17) 1_565 5_556
O4 Co2 Cs1 104.80(17) 5_546 5_556
O3 Co2 Cs1 131.81(17) . 5_556
O3 Co2 Cs1 48.19(17) 5_556 5_556
Cs1 Co2 Cs1 70.25(2) 1_565 5_556
Cs1 Co2 Cs1 109.75(2) 5_546 5_556
Cs1 Co2 Cs1 180.000(9) . 5_556
Co2 O1 Co1 122.7(3) . .
Co2 O1 Cs1 107.0(2) . 5_556
Co1 O1 Cs1 95.7(2) . 5_556
Co2 O1 Cs1 84.05(19) . 5_546
Co1 O1 Cs1 93.7(2) . 5_546
Cs1 O1 Cs1 158.21(19) 5_556 5_546
Co2 O1 H1A 118.7 . .
Co1 O1 H1A 118.7 . .
Cs1 O1 H1A 65.9 5_556 .
Cs1 O1 H1A 92.4 5_546 .
C1 O3 Co2 121.3(6) . .
C1 O3 Cs1 108.3(6) . 5_546
Co2 O3 Cs1 96.9(2) . 5_546
C1 O3 Cs1 126.5(6) . .
Co2 O3 Cs1 99.3(2) . .
Cs1 O3 Cs1 98.65(18) 5_546 .
C1 O2 Co1 132.9(6) . .
C1 O2 Cs1 103.7(6) . 6_545
Co1 O2 Cs1 106.0(3) . 6_545
C8 O4 Co2 131.3(6) . 1_545
C8 O4 Cs1 101.4(5) . .
Co2 O4 Cs1 97.3(2) 1_545 .
O5 C8 O4 127.1(8) . .
O5 C8 C7 116.5(7) . .
O4 C8 C7 116.4(8) . .
O5 C8 Cs1 134.9(5) . .
O4 C8 Cs1 58.3(5) . .
C7 C8 Cs1 79.6(5) . .
O5 C8 Cs1 56.6(4) . 5_546
O4 C8 Cs1 96.7(5) . 5_546
C7 C8 Cs1 120.9(5) . 5_546
Cs1 C8 Cs1 78.67(16) . 5_546
C8 O5 Co1 126.3(6) . 1_545
C8 O5 Cs1 134.4(5) . 6_545
Co1 O5 Cs1 94.1(2) 1_545 6_545
C8 O5 Cs1 104.7(5) . 5_546
Co1 O5 Cs1 86.50(19) 1_545 5_546
Cs1 O5 Cs1 97.16(18) 6_545 5_546
C6B C7 C6A 15.1(16) . .
C6B C7 C2 118.9(13) . .
C6A C7 C2 119.4(13) . .
C6B C7 C8 119.0(13) . .
C6A C7 C8 119.8(12) . .
C2 C7 C8 120.7(8) . .
C6B C7 Cs1 113.5(13) . .
C6A C7 Cs1 98.6(12) . .
C2 C7 Cs1 92.4(5) . .
C8 C7 Cs1 76.2(5) . .
O2 C1 O3 126.8(8) . .
O2 C1 C2 118.0(8) . .
O3 C1 C2 115.2(8) . .
O2 C1 Cs1 95.9(5) . 5_546
O3 C1 Cs1 52.4(5) . 5_546
C2 C1 Cs1 125.3(5) . 5_546
O2 C1 Cs1 57.0(5) . 6_545
O3 C1 Cs1 131.8(6) . 6_545
C2 C1 Cs1 84.4(5) . 6_545
Cs1 C1 Cs1 79.94(18) 5_546 6_545
C3A C2 C7 119.2(14) . .
C3A C2 C3B 16.5(15) . .
C7 C2 C3B 117.9(12) . .
C3A C2 C1 115.4(14) . .
C7 C2 C1 123.8(8) . .
C3B C2 C1 118.2(12) . .
C3A C2 Cs1 120.2(13) . 6_545
C7 C2 Cs1 91.0(6) . 6_545
C3B C2 Cs1 104.5(12) . 6_545
C1 C2 Cs1 72.6(5) . 6_545
C3A C4A C5A 119(2) . .
C3A C4A H4AA 120.5 . .
C5A C4A H4AA 120.3 . .
C3A C4A H4BA 115.0 . .
C5A C4A H4BA 113.0 . .
H4AA C4A H4BA 37.4 . .
C6A C5A C4A 118(2) . .
C6A C5A H5AA 120.0 . .
C4A C5A H5AA 121.1 . .
C6A C5A H5BA 107.6 . .
C4A C5A H5BA 112.6 . .
H5AA C5A H5BA 54.3 . .
C2 C3A C4A 122(2) . .
C2 C3A H3AA 119.0 . .
C4A C3A H3AA 119.4 . .
C2 C3A H3BA 113.7 . .
C4A C3A H3BA 115.3 . .
H3AA C3A H3BA 30.0 . .
C7 C6A C5A 122(2) . .
C7 C6A H6AA 119.1 . .
C5A C6A H6AA 119.1 . .
C5B C4B C3B 118(2) . .
C5B C4B H4AA 117.1 . .
C3B C4B H4AA 110.5 . .
C5B C4B H4BA 121.0 . .
C3B C4B H4BA 121.2 . .
H4AA C4B H4BA 38.1 . .
C6B C5B C4B 123(2) . .
C6B C5B H5AA 109.0 . .
C4B C5B H5AA 113.2 . .
C6B C5B H5BA 118.0 . .
C4B C5B H5BA 118.7 . .
H5AA C5B H5BA 50.2 . .
C4B C3B C2 121(2) . .
C4B C3B H3AA 121.5 . .
C2 C3B H3AA 109.0 . .
C4B C3B H3BA 119.6 . .
C2 C3B H3BA 119.3 . .
H3AA C3B H3BA 30.6 . .
C5B C6B C7 121(2) . .
C5B C6B H6BA 119.4 . .
C7 C6B H6BA 119.4 . .

loop_
_geom_bond_atom_site_label_1
_geom_bond_atom_site_label_2
_geom_bond_distance
_geom_bond_site_symmetry_2
Cs1 O5 2.980(7) 6_546
Cs1 O3 3.042(6) 5_546
Cs1 O1 3.081(6) 5_556
Cs1 O4 3.096(7) .
Cs1 O3 3.113(7) .
Cs1 O2 3.164(7) 6_546
Cs1 O5 3.273(6) 5_546
Cs1 C8 3.566(9) .
Cs1 C7 3.612(9) .
Cs1 C1 3.644(8) 5_546
Cs1 C1 3.663(9) 6_546
Cs1 O1 3.674(6) 5_546
Co1 O1 2.002(6) 2
Co1 O1 2.002(6) .
Co1 O2 2.161(7) .
Co1 O2 2.161(7) 2
Co1 O5 2.213(7) 1_565
Co1 O5 2.213(7) 2_565
Co1 Cs1 3.8379(15) 5_556
Co1 Cs1 3.8379(15) 6
Co1 Cs1 4.2953(16) 6_545
Co1 Cs1 4.2953(16) 5_546
Co2 O1 1.982(6) 5_556
Co2 O1 1.982(6) .
Co2 O4 2.155(6) 1_565
Co2 O4 2.155(6) 5_546
Co2 O3 2.243(6) .
Co2 O3 2.243(6) 5_556
Co2 Cs1 3.9898(9) 1_565
Co2 Cs1 3.9898(9) 5_546
Co2 Cs1 4.1212(9) 5_556
O1 Cs1 3.081(6) 5_556
O1 Cs1 3.674(6) 5_546
O1 H1A 0.9300 .
O3 C1 1.266(11) .
O3 Cs1 3.042(6) 5_546
O2 C1 1.242(11) .
O2 Cs1 3.164(7) 6_545
O4 C8 1.262(11) .
O4 Co2 2.155(6) 1_545
C8 O5 1.259(11) .
C8 C7 1.508(11) .
C8 Cs1 3.793(8) 5_546
O5 Co1 2.213(7) 1_545
O5 Cs1 2.980(7) 6_545
O5 Cs1 3.273(6) 5_546
C7 C6B 1.39(3) .
C7 C6A 1.39(3) .
C7 C2 1.398(13) .
C1 C2 1.503(12) .
C1 Cs1 3.644(8) 5_546
C1 Cs1 3.663(9) 6_545
C2 C3A 1.39(3) .
C2 C3B 1.43(2) .
C2 Cs1 3.821(10) 6_545
C4A C3A 1.40(4) .
C4A C5A 1.41(3) .
C4A H4AA 0.9600 .
C4A H4BA 1.1655 .
C5A C6A 1.40(3) .
C5A H5AA 0.9599 .
C5A H5BA 1.1739 .
C3A H3AA 0.9600 .
C3A H3BA 1.0796 .
C6A H6AA 0.9300 .
C4B C5B 1.36(3) .
C4B C3B 1.39(3) .
C4B H4AA 1.1466 .
C4B H4BA 0.9601 .
C5B C6B 1.36(3) .
C5B H5AA 1.2777 .
C5B H5BA 0.9600 .
C3B H3AA 1.0581 .
C3B H3BA 0.9601 .
C6B H6BA 0.9300 .
